data_7212851
loop_
_publ_author_name
'Ranganathan, Anupama'
'El-Ghayoury, Abdelkrim'
'Zorina, Leokadiya'
'Batail, Patrick'

_publ_section_title
;
 The layered topology of a five components melaminium-melamine hybrid salt
 of a functional gold(iii) dithiolene complex
;
_journal_issue 12
_journal_name_full CrystEngComm
_journal_page_first 4268
_journal_paper_doi 10.1039/c0ce00188k
_journal_volume 12
_journal_year 2010
_chemical_formula_sum 'C32 H22 Au N2 O4 P S4'
_chemical_formula_weight 854.69
_chemical_name_common 'gold phosphonium'
_chemical_name_systematic
;
?
;
_space_group_IT_number 2
_symmetry_cell_setting triclinic
_symmetry_space_group_name_Hall '-P 1'
_symmetry_space_group_name_H-M 'P -1'
_atom_sites_solution_hydrogens geom
_atom_sites_solution_primary direct
_atom_sites_solution_secondary difmap
_audit_creation_method SHELXL-97
_cell_angle_alpha 77.164(4)
_cell_angle_beta 76.256(3)
_cell_angle_gamma 74.665(4)
_cell_formula_units_Z 2
_cell_length_a 10.901(1)
_cell_length_b 11.972(1)
_cell_length_c 13.205(1)
_cell_measurement_reflns_used 400
_cell_measurement_temperature 298(2)
_cell_measurement_theta_max 25
_cell_measurement_theta_min 2
_cell_volume 1590.9(2)
_computing_cell_refinement 'Dirax/lsq (Duisenberg & Schreurs, 1989-2000)'
_computing_data_collection 'Collect (Nonius BV, 1997-2000)'
_computing_data_reduction 'EvalCCD (Duisenberg & Schreurs 1990-2000)'
_computing_molecular_graphics 'DIAMOND 3.1 (Crystal Impact GbR 2005)'
_computing_publication_material 'WinGX publication routines (Farrugia, 1999)'
_computing_structure_refinement 'SHELXL-97 (Sheldrick, 2008)'
_computing_structure_solution 'SHELXS-97 (Sheldrick, 2008)'
_diffrn_ambient_temperature 298(2)
_diffrn_detector_area_resol_mean 9
_diffrn_measured_fraction_theta_full 0.996
_diffrn_measured_fraction_theta_max 0.996
_diffrn_measurement_device_type 'Bruker KappaCCD'
_diffrn_measurement_method 'combined \f-\w-scans'
_diffrn_radiation_monochromator graphite
_diffrn_radiation_source 'fine-focus sealed tube'
_diffrn_radiation_type MoK\a
_diffrn_radiation_wavelength 0.71073
_diffrn_reflns_av_R_equivalents 0.0751
_diffrn_reflns_av_sigmaI/netI 0.0511
_diffrn_reflns_limit_h_max 12
_diffrn_reflns_limit_h_min -12
_diffrn_reflns_limit_k_max 14
_diffrn_reflns_limit_k_min -14
_diffrn_reflns_limit_l_max 15
_diffrn_reflns_limit_l_min -15
_diffrn_reflns_number 44232
_diffrn_reflns_theta_full 25.00
_diffrn_reflns_theta_max 25.00
_diffrn_reflns_theta_min 3.22
_diffrn_standards_decay_% 0
_exptl_absorpt_coefficient_mu 4.977
_exptl_absorpt_correction_T_max 0.827
_exptl_absorpt_correction_T_min 0.702
_exptl_absorpt_correction_type multi-scan
_exptl_absorpt_process_details sadabs
_exptl_crystal_colour orange
_exptl_crystal_density_diffrn 1.784
_exptl_crystal_density_method 'not measured'
_exptl_crystal_description hexagonal-shaped
_exptl_crystal_F_000 836
_exptl_crystal_size_max 0.13
_exptl_crystal_size_mid 0.07
_exptl_crystal_size_min 0.04
_refine_diff_density_max 0.630
_refine_diff_density_min -0.742
_refine_diff_density_rms 0.113
_refine_ls_extinction_method none
_refine_ls_goodness_of_fit_ref 1.083
_refine_ls_hydrogen_treatment constr
_refine_ls_matrix_type full
_refine_ls_number_parameters 397
_refine_ls_number_reflns 5588
_refine_ls_number_restraints 0
_refine_ls_restrained_S_all 1.083
_refine_ls_R_factor_all 0.0635
_refine_ls_R_factor_gt 0.0402
_refine_ls_shift/su_max 0.000
_refine_ls_shift/su_mean 0.000
_refine_ls_structure_factor_coef Fsqd
_refine_ls_weighting_details 'calc w=1/[\s^2^(Fo^2^)+(0.0105P)^2^+4.0050P] where P=(Fo^2^+2Fc^2^)/3'
_refine_ls_weighting_scheme calc
_refine_ls_wR_factor_gt 0.0576
_refine_ls_wR_factor_ref 0.0614
_reflns_number_gt 4503
_reflns_number_total 5588
_reflns_threshold_expression >2\s(I)
_cod_data_source_file c0ce00188k.txt
_cod_data_source_block sad
_cod_database_code 7212851

loop_
_symmetry_equiv_pos_as_xyz
'x, y, z'
'-x, -y, -z'

loop_
_atom_site_label
_atom_site_type_symbol
_atom_site_fract_x
_atom_site_fract_y
_atom_site_fract_z
_atom_site_U_iso_or_equiv
_atom_site_adp_type
_atom_site_occupancy
_atom_site_symmetry_multiplicity
_atom_site_calc_flag
_atom_site_refinement_flags
Au1 Au 0.17280(2) 0.44587(2) 0.215255(17) 0.03495(8) Uani 1 1 d .
S1 S 0.17669(16) 0.33006(13) 0.38248(11) 0.0428(4) Uani 1 1 d .
S2 S 0.15085(16) 0.61690(13) 0.28108(11) 0.0423(4) Uani 1 1 d .
S3 S 0.16435(16) 0.56166(13) 0.04859(11) 0.0450(4) Uani 1 1 d .
S4 S 0.2026(2) 0.27379(14) 0.14882(12) 0.0583(5) Uani 1 1 d .
O1 O 0.1981(4) 0.3287(3) 0.6268(3) 0.0495(11) Uani 1 1 d .
O2 O 0.1733(4) 0.7161(4) 0.4873(3) 0.0521(11) Uani 1 1 d .
O3 O 0.1631(4) 0.5568(4) -0.1993(3) 0.0507(11) Uani 1 1 d .
O4 O 0.2047(7) 0.1682(4) -0.0605(3) 0.097(2) Uani 1 1 d .
C1 C 0.1735(5) 0.4391(5) 0.4505(4) 0.0337(13) Uani 1 1 d .
C2 C 0.1640(5) 0.5521(5) 0.4099(4) 0.0342(13) Uani 1 1 d .
C3 C 0.1727(5) 0.6151(5) 0.4930(4) 0.0378(14) Uani 1 1 d .
C4 C 0.1864(5) 0.4195(5) 0.5629(4) 0.0362(14) Uani 1 1 d .
C5 C 0.1910(6) 0.3371(5) 0.0196(4) 0.0432(15) Uani 1 1 d .
C6 C 0.1768(5) 0.4510(5) -0.0206(4) 0.0359(14) Uani 1 1 d .
C7 C 0.1754(5) 0.4670(5) -0.1355(4) 0.0390(14) Uani 1 1 d .
C8 C 0.1958(7) 0.2718(6) -0.0659(4) 0.0559(18) Uani 1 1 d .
N1 N 0.1840(5) 0.5288(4) 0.5825(3) 0.0411(12) Uani 1 1 d .
H1 H 0.1888 0.5420 0.6427 0.049 Uiso 1 1 calc R
N2 N 0.1891(5) 0.3552(4) -0.1562(4) 0.0524(14) Uani 1 1 d .
H2 H 0.1928 0.3399 -0.2177 0.063 Uiso 1 1 calc R
P1 P 0.33961(14) 0.87187(13) 0.77545(11) 0.0339(3) Uani 1 1 d .
C9 C 0.1957(5) 0.9295(5) 0.7191(4) 0.0334(13) Uani 1 1 d .
C10 C 0.1202(6) 0.8558(5) 0.7147(5) 0.0516(16) Uani 1 1 d .
H10 H 0.1411 0.7762 0.7426 0.062 Uiso 1 1 calc R
C11 C 0.0118(6) 0.9027(6) 0.6679(5) 0.0611(19) Uani 1 1 d .
H11 H -0.0398 0.8537 0.6639 0.073 Uiso 1 1 calc R
C12 C -0.0199(6) 1.0205(6) 0.6275(5) 0.0502(17) Uani 1 1 d .
H12 H -0.0919 1.0508 0.5956 0.060 Uiso 1 1 calc R
C13 C 0.0535(6) 1.0918(6) 0.6344(5) 0.0501(16) Uani 1 1 d .
H13 H 0.0306 1.1718 0.6087 0.060 Uiso 1 1 calc R
C14 C 0.1617(6) 1.0479(5) 0.6788(4) 0.0451(15) Uani 1 1 d .
H14 H 0.2125 1.0979 0.6819 0.054 Uiso 1 1 calc R
C15 C 0.4044(5) 0.7230(5) 0.7551(5) 0.0412(14) Uani 1 1 d .
C16 C 0.4204(7) 0.6968(6) 0.6551(5) 0.0624(19) Uani 1 1 d .
H16 H 0.3963 0.7557 0.5998 0.075 Uiso 1 1 calc R
C17 C 0.4726(7) 0.5821(8) 0.6381(8) 0.082(3) Uani 1 1 d .
H17 H 0.4832 0.5637 0.5713 0.099 Uiso 1 1 calc R
C18 C 0.5085(7) 0.4957(8) 0.7202(10) 0.092(3) Uani 1 1 d .
H18 H 0.5430 0.4188 0.7086 0.110 Uiso 1 1 calc R
C19 C 0.4946(7) 0.5208(6) 0.8162(8) 0.079(3) Uani 1 1 d .
H19 H 0.5211 0.4616 0.8706 0.095 Uiso 1 1 calc R
C20 C 0.4410(6) 0.6340(5) 0.8355(6) 0.0563(17) Uani 1 1 d .
H20 H 0.4296 0.6502 0.9032 0.068 Uiso 1 1 calc R
C21 C 0.3032(6) 0.8777(5) 0.9136(4) 0.0397(14) Uani 1 1 d .
C22 C 0.1791(7) 0.8812(5) 0.9717(5) 0.0539(17) Uani 1 1 d .
H22 H 0.1126 0.8807 0.9390 0.065 Uiso 1 1 calc R
C23 C 0.1543(8) 0.8854(6) 1.0793(5) 0.070(2) Uani 1 1 d .
H23 H 0.0708 0.8890 1.1185 0.085 Uiso 1 1 calc R
C24 C 0.2511(11) 0.8844(7) 1.1267(6) 0.088(3) Uani 1 1 d .
H24 H 0.2333 0.8877 1.1985 0.105 Uiso 1 1 calc R
C25 C 0.3742(10) 0.8786(8) 1.0720(6) 0.091(3) Uani 1 1 d .
H25 H 0.4398 0.8767 1.1067 0.110 Uiso 1 1 calc R
C26 C 0.4024(7) 0.8754(6) 0.9638(5) 0.067(2) Uani 1 1 d .
H26 H 0.4866 0.8718 0.9259 0.080 Uiso 1 1 calc R
C27 C 0.4557(5) 0.9610(5) 0.7126(4) 0.0371(13) Uani 1 1 d .
C28 C 0.5615(6) 0.9234(6) 0.6385(5) 0.0545(17) Uani 1 1 d .
H28 H 0.5774 0.8487 0.6220 0.065 Uiso 1 1 calc R
C29 C 0.6447(7) 0.9970(8) 0.5882(6) 0.076(2) Uani 1 1 d .
H29 H 0.7175 0.9715 0.5387 0.092 Uiso 1 1 calc R
C30 C 0.6193(8) 1.1078(8) 0.6120(6) 0.076(2) Uani 1 1 d .
H30 H 0.6753 1.1572 0.5782 0.091 Uiso 1 1 calc R
C31 C 0.5133(8) 1.1464(6) 0.6843(6) 0.071(2) Uani 1 1 d .
H31 H 0.4959 1.2225 0.6982 0.085 Uiso 1 1 calc R
C32 C 0.4310(6) 1.0725(5) 0.7374(5) 0.0503(16) Uani 1 1 d .
H32 H 0.3603 1.0973 0.7889 0.060 Uiso 1 1 calc R

loop_
_atom_site_aniso_label
_atom_site_aniso_U_11
_atom_site_aniso_U_22
_atom_site_aniso_U_33
_atom_site_aniso_U_23
_atom_site_aniso_U_13
_atom_site_aniso_U_12
Au1 0.04113(13) 0.03337(13) 0.02791(11) -0.00439(8) -0.00490(8) -0.00632(9)
S1 0.0645(11) 0.0301(9) 0.0343(8) -0.0052(6) -0.0096(7) -0.0117(8)
S2 0.0585(11) 0.0316(9) 0.0346(8) -0.0010(7) -0.0138(7) -0.0058(8)
S3 0.0700(11) 0.0351(9) 0.0317(8) -0.0029(7) -0.0126(7) -0.0148(8)
S4 0.1028(15) 0.0348(10) 0.0308(8) -0.0034(7) -0.0089(9) -0.0094(10)
O1 0.079(3) 0.034(3) 0.035(2) 0.0004(19) -0.015(2) -0.015(2)
O2 0.078(3) 0.035(3) 0.052(3) -0.006(2) -0.022(2) -0.020(2)
O3 0.078(3) 0.038(3) 0.038(2) -0.001(2) -0.019(2) -0.013(2)
O4 0.206(7) 0.030(3) 0.047(3) -0.006(2) -0.020(3) -0.016(3)
C1 0.034(3) 0.037(4) 0.028(3) -0.007(3) -0.004(2) -0.004(3)
C2 0.037(3) 0.035(4) 0.030(3) -0.005(3) -0.005(2) -0.009(3)
C3 0.038(3) 0.036(4) 0.042(3) -0.010(3) -0.007(3) -0.009(3)
C4 0.040(4) 0.029(4) 0.039(3) -0.008(3) -0.005(3) -0.006(3)
C5 0.058(4) 0.036(4) 0.031(3) -0.009(3) -0.003(3) -0.004(3)
C6 0.047(4) 0.034(4) 0.027(3) -0.003(3) -0.008(3) -0.010(3)
C7 0.042(4) 0.039(4) 0.035(3) -0.004(3) -0.008(3) -0.010(3)
C8 0.090(5) 0.038(4) 0.034(3) -0.005(3) -0.008(3) -0.008(4)
N1 0.064(3) 0.035(3) 0.031(3) -0.003(2) -0.019(2) -0.016(3)
N2 0.086(4) 0.038(3) 0.031(3) -0.012(2) -0.007(3) -0.008(3)
P1 0.0383(9) 0.0311(9) 0.0319(8) -0.0040(6) -0.0070(6) -0.0080(7)
C9 0.036(4) 0.028(3) 0.036(3) -0.008(2) -0.004(2) -0.007(3)
C10 0.056(4) 0.038(4) 0.067(4) 0.001(3) -0.022(3) -0.021(3)
C11 0.055(4) 0.064(5) 0.077(5) -0.008(4) -0.020(4) -0.032(4)
C12 0.042(4) 0.058(5) 0.051(4) -0.008(3) -0.022(3) -0.003(3)
C13 0.045(4) 0.042(4) 0.059(4) -0.006(3) -0.015(3) 0.001(3)
C14 0.051(4) 0.031(4) 0.055(4) -0.011(3) -0.015(3) -0.005(3)
C15 0.040(4) 0.029(3) 0.055(4) -0.009(3) -0.015(3) -0.003(3)
C16 0.068(5) 0.056(5) 0.069(5) -0.027(4) -0.021(4) -0.003(4)
C17 0.065(5) 0.084(7) 0.111(7) -0.066(6) -0.003(5) -0.009(5)
C18 0.042(5) 0.044(5) 0.197(11) -0.053(7) -0.016(6) -0.002(4)
C19 0.064(5) 0.031(5) 0.144(8) -0.005(5) -0.041(5) -0.002(4)
C20 0.047(4) 0.042(4) 0.079(5) -0.002(3) -0.018(3) -0.009(3)
C21 0.049(4) 0.032(3) 0.034(3) -0.001(2) -0.002(3) -0.010(3)
C22 0.065(5) 0.045(4) 0.047(4) -0.001(3) -0.009(3) -0.011(3)
C23 0.083(6) 0.062(5) 0.047(4) -0.002(3) 0.012(4) -0.010(4)
C24 0.133(9) 0.088(6) 0.040(4) -0.012(4) -0.005(5) -0.027(6)
C25 0.129(8) 0.121(8) 0.042(4) 0.003(4) -0.038(5) -0.051(6)
C26 0.081(5) 0.088(6) 0.041(4) -0.003(4) -0.013(4) -0.039(4)
C27 0.041(3) 0.039(4) 0.034(3) -0.001(3) -0.012(3) -0.014(3)
C28 0.044(4) 0.056(4) 0.058(4) -0.010(3) 0.001(3) -0.008(3)
C29 0.052(5) 0.099(7) 0.069(5) -0.003(5) 0.005(4) -0.027(5)
C30 0.059(5) 0.095(7) 0.074(5) 0.032(5) -0.025(4) -0.044(5)
C31 0.087(6) 0.053(5) 0.088(5) 0.001(4) -0.036(5) -0.035(5)
C32 0.053(4) 0.053(4) 0.051(4) -0.011(3) -0.007(3) -0.023(3)

loop_
_atom_type_symbol
_atom_type_description
_atom_type_scat_dispersion_real
_atom_type_scat_dispersion_imag
_atom_type_scat_source
C C 0.0033 0.0016 'International Tables Vol C Tables 4.2.6.8 and 6.1.1.4'
H H 0.0000 0.0000 'International Tables Vol C Tables 4.2.6.8 and 6.1.1.4'
Au Au -2.0133 8.8022 'International Tables Vol C Tables 4.2.6.8 and 6.1.1.4'
N N 0.0061 0.0033 'International Tables Vol C Tables 4.2.6.8 and 6.1.1.4'
O O 0.0106 0.0060 'International Tables Vol C Tables 4.2.6.8 and 6.1.1.4'
S S 0.1246 0.1234 'International Tables Vol C Tables 4.2.6.8 and 6.1.1.4'
P P 0.1023 0.0942 'International Tables Vol C Tables 4.2.6.8 and 6.1.1.4'

loop_
_geom_angle_atom_site_label_1
_geom_angle_atom_site_label_2
_geom_angle_atom_site_label_3
_geom_angle
S4 Au1 S2 178.00(7)
S4 Au1 S3 92.10(5)
S2 Au1 S3 88.08(5)
S4 Au1 S1 87.77(5)
S2 Au1 S1 92.09(5)
S3 Au1 S1 178.81(7)
C1 S1 Au1 97.89(18)
C2 S2 Au1 97.69(19)
C6 S3 Au1 97.95(18)
C5 S4 Au1 97.9(2)
C2 C1 C4 109.3(5)
C2 C1 S1 125.6(4)
C4 C1 S1 125.0(4)
C1 C2 C3 108.7(5)
C1 C2 S2 126.4(4)
C3 C2 S2 124.8(4)
O2 C3 N1 125.3(5)
O2 C3 C2 129.8(5)
N1 C3 C2 104.9(5)
O1 C4 N1 125.3(5)
O1 C4 C1 129.4(5)
N1 C4 C1 105.3(5)
C6 C5 C8 108.8(5)
C6 C5 S4 126.1(4)
C8 C5 S4 125.1(5)
C5 C6 C7 108.5(5)
C5 C6 S3 125.7(4)
C7 C6 S3 125.7(4)
O3 C7 N2 125.5(5)
O3 C7 C6 128.8(5)
N2 C7 C6 105.6(5)
O4 C8 N2 125.5(6)
O4 C8 C5 128.9(6)
N2 C8 C5 105.6(5)
C4 N1 C3 111.8(4)
C4 N1 H1 124.1
C3 N1 H1 124.1
C8 N2 C7 111.4(5)
C8 N2 H2 124.3
C7 N2 H2 124.3
C21 P1 C15 109.9(3)
C21 P1 C9 110.6(3)
C15 P1 C9 108.9(3)
C21 P1 C27 107.8(3)
C15 P1 C27 110.6(3)
C9 P1 C27 109.1(2)
C10 C9 C14 119.7(5)
C10 C9 P1 120.2(4)
C14 C9 P1 120.1(4)
C9 C10 C11 118.7(6)
C9 C10 H10 120.7
C11 C10 H10 120.7
C12 C11 C10 120.8(6)
C12 C11 H11 119.6
C10 C11 H11 119.6
C13 C12 C11 119.8(6)
C13 C12 H12 120.1
C11 C12 H12 120.1
C12 C13 C14 120.7(6)
C12 C13 H13 119.6
C14 C13 H13 119.6
C13 C14 C9 120.3(6)
C13 C14 H14 119.8
C9 C14 H14 119.8
C20 C15 C16 118.9(6)
C20 C15 P1 122.0(5)
C16 C15 P1 119.1(5)
C15 C16 C17 119.5(7)
C15 C16 H16 120.2
C17 C16 H16 120.2
C18 C17 C16 119.8(8)
C18 C17 H17 120.1
C16 C17 H17 120.1
C19 C18 C17 120.8(8)
C19 C18 H18 119.6
C17 C18 H18 119.6
C18 C19 C20 120.4(8)
C18 C19 H19 119.8
C20 C19 H19 119.8
C15 C20 C19 120.4(7)
C15 C20 H20 119.8
C19 C20 H20 119.8
C22 C21 C26 119.6(6)
C22 C21 P1 121.2(5)
C26 C21 P1 119.1(5)
C21 C22 C23 119.7(6)
C21 C22 H22 120.2
C23 C22 H22 120.2
C24 C23 C22 120.1(7)
C24 C23 H23 120.0
C22 C23 H23 120.0
C23 C24 C25 121.5(7)
C23 C24 H24 119.3
C25 C24 H24 119.3
C24 C25 C26 120.1(8)
C24 C25 H25 120.0
C26 C25 H25 120.0
C21 C26 C25 119.1(7)
C21 C26 H26 120.5
C25 C26 H26 120.5
C28 C27 C32 120.5(5)
C28 C27 P1 121.7(5)
C32 C27 P1 117.8(4)
C27 C28 C29 119.8(7)
C27 C28 H28 120.1
C29 C28 H28 120.1
C30 C29 C28 119.6(7)
C30 C29 H29 120.2
C28 C29 H29 120.2
C29 C30 C31 120.9(7)
C29 C30 H30 119.6
C31 C30 H30 119.6
C30 C31 C32 120.1(7)
C30 C31 H31 120.0
C32 C31 H31 120.0
C27 C32 C31 119.1(6)
C27 C32 H32 120.4
C31 C32 H32 120.4

loop_
_geom_bond_atom_site_label_1
_geom_bond_atom_site_label_2
_geom_bond_distance
Au1 S4 2.3309(17)
Au1 S2 2.3321(15)
Au1 S3 2.3339(14)
Au1 S1 2.3352(14)
S1 C1 1.730(5)
S2 C2 1.728(5)
S3 C6 1.730(5)
S4 C5 1.726(6)
O1 C4 1.216(6)
O2 C3 1.197(6)
O3 C7 1.208(6)
O4 C8 1.206(7)
C1 C2 1.327(7)
C1 C4 1.486(7)
C2 C3 1.495(7)
C3 N1 1.392(7)
C4 N1 1.382(7)
C5 C6 1.331(7)
C5 C8 1.493(8)
C6 C7 1.490(7)
C7 N2 1.388(7)
C8 N2 1.378(7)
N1 H1 0.8600
N2 H2 0.8600
P1 C21 1.786(5)
P1 C15 1.790(6)
P1 C9 1.801(5)
P1 C27 1.803(5)
C9 C10 1.375(7)
C9 C14 1.382(7)
C10 C11 1.391(8)
C10 H10 0.9300
C11 C12 1.374(8)
C11 H11 0.9300
C12 C13 1.345(8)
C12 H12 0.9300
C13 C14 1.369(8)
C13 H13 0.9300
C14 H14 0.9300
C15 C20 1.377(8)
C15 C16 1.385(8)
C16 C17 1.386(10)
C16 H16 0.9300
C17 C18 1.375(12)
C17 H17 0.9300
C18 C19 1.331(12)
C18 H18 0.9300
C19 C20 1.382(9)
C19 H19 0.9300
C20 H20 0.9300
C21 C22 1.382(8)
C21 C26 1.389(8)
C22 C23 1.392(9)
C22 H22 0.9300
C23 C24 1.344(11)
C23 H23 0.9300
C24 C25 1.356(11)
C24 H24 0.9300
C25 C26 1.395(9)
C25 H25 0.9300
C26 H26 0.9300
C27 C28 1.369(8)
C27 C32 1.387(8)
C28 C29 1.385(9)
C28 H28 0.9300
C29 C30 1.373(11)
C29 H29 0.9300
C30 C31 1.360(10)
C30 H30 0.9300
C31 C32 1.388(9)
C31 H31 0.9300
C32 H32 0.9300
